data_7210472
loop_
_publ_author_name
'Zhu, Qilong'
'Sheng, Tianlu'
'Fu, Ruibiao'
'Hu, Shengmin'
'Shen, Chaojun'
'Ma, Xiao'
'Wu, Xintao'

_publ_section_title
;
 Syntheses, structural aspects, luminescence and magnetism of four
 coordination polymers based on a new flexible polycarboxylate
;
_journal_issue 6
_journal_name_full CrystEngComm
_journal_page_first 2096
_journal_paper_doi 10.1039/c0ce00393j
_journal_volume 13
_journal_year 2011
_chemical_formula_sum 'C30 H59 Cu4 N12 Na O40'
_chemical_formula_weight 1505.04
_chemical_name_systematic
;
?
;
_space_group_IT_number 9
_symmetry_cell_setting monoclinic
_symmetry_space_group_name_Hall 'C -2yc'
_symmetry_space_group_name_H-M 'C 1 c 1'
_atom_sites_solution_hydrogens geom
_atom_sites_solution_primary direct
_atom_sites_solution_secondary difmap
_audit_creation_method SHELXL-97
_cell_angle_alpha 90.00
_cell_angle_beta 90.742(7)
_cell_angle_gamma 90.00
_cell_formula_units_Z 4
_cell_length_a 20.063(8)
_cell_length_b 12.640(5)
_cell_length_c 21.168(8)
_cell_measurement_reflns_used 7859
_cell_measurement_temperature 293(2)
_cell_measurement_theta_max 27.4855
_cell_measurement_theta_min 2.0303
_cell_volume 5368(4)
_computing_cell_refinement 'CrystalClear (Rigaku Inc., 2007)'
_computing_data_collection 'CrystalClear (Rigaku Inc., 2007)'
_computing_data_reduction 'CrystalClear (Rigaku Inc., 2007)'
_computing_structure_refinement 'SHELXL-97 (Sheldrick, 1997)'
_computing_structure_solution 'SHELXS-97 (Sheldrick, 1990)'
_diffrn_ambient_temperature 293(2)
_diffrn_measured_fraction_theta_full 0.998
_diffrn_measured_fraction_theta_max 0.998
_diffrn_radiation_monochromator graphite
_diffrn_radiation_source 'fine-focus sealed tube'
_diffrn_radiation_type MoK\a
_diffrn_radiation_wavelength 0.71073
_diffrn_reflns_av_R_equivalents 0.1011
_diffrn_reflns_av_sigmaI/netI 0.1086
_diffrn_reflns_limit_h_max 26
_diffrn_reflns_limit_h_min -17
_diffrn_reflns_limit_k_max 16
_diffrn_reflns_limit_k_min -16
_diffrn_reflns_limit_l_max 27
_diffrn_reflns_limit_l_min -27
_diffrn_reflns_number 22672
_diffrn_reflns_theta_full 27.47
_diffrn_reflns_theta_max 27.47
_diffrn_reflns_theta_min 2.03
_exptl_absorpt_coefficient_mu 1.696
_exptl_absorpt_correction_T_max 1.0000
_exptl_absorpt_correction_T_min 0.7082
_exptl_absorpt_correction_type multi-scan
_exptl_crystal_colour green
_exptl_crystal_density_diffrn 1.862
_exptl_crystal_density_method 'not measured'
_exptl_crystal_description rhombus
_exptl_crystal_F_000 3080
_exptl_crystal_size_max 0.1200
_exptl_crystal_size_mid 0.1200
_exptl_crystal_size_min 0.0500
_refine_diff_density_max 0.648
_refine_diff_density_min -1.081
_refine_diff_density_rms 0.149
_refine_ls_abs_structure_details 'Flack H D (1983), Acta Cryst. A39, 876-881'
_refine_ls_abs_structure_Flack 0.12(3)
_refine_ls_extinction_method none
_refine_ls_goodness_of_fit_ref 1.023
_refine_ls_hydrogen_treatment constr
_refine_ls_matrix_type full
_refine_ls_number_parameters 784
_refine_ls_number_reflns 9044
_refine_ls_number_restraints 14
_refine_ls_restrained_S_all 1.023
_refine_ls_R_factor_all 0.1173
_refine_ls_R_factor_gt 0.1000
_refine_ls_shift/su_max 0.003
_refine_ls_shift/su_mean 0.000
_refine_ls_structure_factor_coef Fsqd
_refine_ls_weighting_details 'calc w=1/[\s^2^(Fo^2^)+(0.1060P)^2^+92.7130P] where P=(Fo^2^+2Fc^2^)/3'
_refine_ls_weighting_scheme calc
_refine_ls_wR_factor_gt 0.2311
_refine_ls_wR_factor_ref 0.2497
_reflns_number_gt 7327
_reflns_number_total 9044
_reflns_threshold_expression >2sigma(I)
_cod_data_source_file c0ce00393j.txt
_cod_data_source_block complex-2
_cod_depositor_comments
;
The following automatic conversions were performed:

'_exptl_absorpt_correction_type' value 'Multi-scan' changed to
'multi-scan' according to the built-in table from CIF Core dictionary
named 'cif_core.dic' version 2.4.1 from 2010-06-29.

Automatic conversion script
Id: cif_fix_values 1891 2012-01-12 08:04:46Z andrius 
;
_cod_original_sg_symbol_H-M Cc
_cod_database_code 7210472

loop_
_symmetry_equiv_pos_as_xyz
'x, y, z'
'x, -y, z+1/2'
'x+1/2, y+1/2, z'
'x+1/2, -y+1/2, z+1/2'

loop_
_atom_site_label
_atom_site_type_symbol
_atom_site_fract_x
_atom_site_fract_y
_atom_site_fract_z
_atom_site_U_iso_or_equiv
_atom_site_adp_type
_atom_site_occupancy
_atom_site_symmetry_multiplicity
_atom_site_calc_flag
_atom_site_refinement_flags
Cu1 Cu 0.11116(9) 0.40102(14) 0.05328(9) 0.0353(4) Uani 1 1 d .
Cu2 Cu -0.15971(8) 0.33120(12) 0.18315(7) 0.0255(4) Uani 1 1 d .
Cu3 Cu 0.30974(8) 0.68782(12) -0.02288(7) 0.0260(4) Uani 1 1 d .
Cu4 Cu 0.04544(9) 0.61370(14) 0.12455(8) 0.0326(4) Uani 1 1 d .
Na1 Na -0.0630(5) 0.6510(7) -0.1979(4) 0.084(3) Uani 1 1 d .
C1 C 0.2238(7) 0.2582(9) 0.0836(6) 0.027(3) Uani 1 1 d .
C2 C 0.1827(6) 0.1136(8) 0.1269(6) 0.019(2) Uani 1 1 d .
C3 C 0.2050(7) 0.1162(10) 0.0231(6) 0.024(3) Uani 1 1 d .
C4 C 0.2434(8) 0.4155(10) 0.1475(7) 0.031(3) Uani 1 1 d .
H4A H 0.2841 0.4569 0.1496 0.037 Uiso 1 1 calc R
H4B H 0.2463 0.3623 0.1805 0.037 Uiso 1 1 calc R
C5 C 0.1850(10) 0.4886(13) 0.1623(7) 0.045(4) Uani 1 1 d .
C6 C 0.2757(8) 0.4108(10) 0.0339(7) 0.035(3) Uani 1 1 d .
H6A H 0.2944 0.3552 0.0080 0.043 Uiso 1 1 calc R
H6B H 0.3123 0.4539 0.0496 0.043 Uiso 1 1 calc R
C7 C 0.2295(8) 0.4803(12) -0.0078(7) 0.039(4) Uani 1 1 d .
C8 C 0.1556(8) 0.1113(12) 0.2409(7) 0.033(3) Uani 1 1 d .
H8A H 0.1306 0.0663 0.2692 0.039 Uiso 1 1 calc R
H8B H 0.1312 0.1772 0.2363 0.039 Uiso 1 1 calc R
C9 C 0.2236(9) 0.1352(13) 0.2716(7) 0.041(4) Uani 1 1 d .
C10 C 0.1450(7) -0.0511(8) 0.1707(7) 0.027(3) Uani 1 1 d .
H10A H 0.1129 -0.0587 0.1363 0.033 Uiso 1 1 calc R
H10B H 0.1247 -0.0788 0.2086 0.033 Uiso 1 1 calc R
C11 C 0.2040(7) -0.1150(10) 0.1564(6) 0.025(3) Uani 1 1 d .
C12 C 0.2294(9) 0.1145(10) -0.0888(7) 0.039(4) Uani 1 1 d .
H12A H 0.2670 0.0750 -0.1048 0.046 Uiso 1 1 calc R
H12B H 0.2449 0.1848 -0.0776 0.046 Uiso 1 1 calc R
C13 C 0.1772(7) 0.1230(11) -0.1394(6) 0.030(3) Uani 1 1 d .
C14 C 0.1873(7) -0.0468(10) -0.0349(6) 0.028(3) Uani 1 1 d .
H14A H 0.1688 -0.0624 -0.0764 0.034 Uiso 1 1 calc R
H14B H 0.1528 -0.0604 -0.0043 0.034 Uiso 1 1 calc R
C15 C 0.2433(7) -0.1192(10) -0.0224(6) 0.024(3) Uani 1 1 d .
C16 C -0.0677(7) 0.7614(9) 0.0892(7) 0.025(3) Uani 1 1 d .
C17 C -0.0508(6) 0.9073(8) 0.1465(6) 0.019(2) Uani 1 1 d .
C18 C -0.0271(7) 0.9082(9) 0.0435(5) 0.020(2) Uani 1 1 d .
C19 C -0.1137(7) 0.6038(10) 0.1381(7) 0.034(3) Uani 1 1 d .
H19A H -0.1505 0.5629 0.1208 0.041 Uiso 1 1 calc R
H19B H -0.1327 0.6588 0.1642 0.041 Uiso 1 1 calc R
C20 C -0.0723(8) 0.5302(10) 0.1816(6) 0.028(3) Uani 1 1 d .
C21 C -0.0843(8) 0.6006(10) 0.0259(7) 0.032(3) Uani 1 1 d .
H21A H -0.0847 0.6531 -0.0075 0.038 Uiso 1 1 calc R
H21B H -0.1261 0.5622 0.0234 0.038 Uiso 1 1 calc R
C22 C -0.0289(7) 0.5256(12) 0.0149(6) 0.032(3) Uani 1 1 d .
C23 C -0.0773(7) 0.9083(11) 0.2588(5) 0.027(3) Uani 1 1 d .
H23A H -0.1019 0.8453 0.2467 0.033 Uiso 1 1 calc R
H23B H -0.1085 0.9562 0.2784 0.033 Uiso 1 1 calc R
C24 C -0.0283(9) 0.8782(13) 0.3059(6) 0.039(4) Uani 1 1 d .
C25 C -0.0358(8) 1.0712(9) 0.2068(6) 0.028(3) Uani 1 1 d .
H25A H 0.0023 1.0846 0.1802 0.033 Uiso 1 1 calc R
H25B H -0.0226 1.0867 0.2501 0.033 Uiso 1 1 calc R
C26 C -0.0929(7) 1.1463(10) 0.1871(6) 0.026(3) Uani 1 1 d U
C27 C 0.0015(9) 0.9027(11) -0.0678(7) 0.040(4) Uani 1 1 d .
H27A H 0.0291 0.9458 -0.0950 0.048 Uiso 1 1 calc R
H27B H 0.0255 0.8373 -0.0598 0.048 Uiso 1 1 calc R
C28 C -0.0591(10) 0.8776(11) -0.1018(8) 0.039(4) Uani 1 1 d .
C29 C 0.0111(7) 1.0718(10) -0.0018(6) 0.028(3) Uani 1 1 d .
H29A H 0.0302 1.0955 -0.0412 0.034 Uiso 1 1 calc R
H29B H 0.0440 1.0822 0.0316 0.034 Uiso 1 1 calc R
C30 C -0.0535(7) 1.1380(10) 0.0127(6) 0.023(3) Uani 1 1 d .
N1 N 0.2039(7) 0.2110(8) 0.1370(6) 0.036(3) Uani 1 1 d .
N2 N 0.2228(6) 0.2154(7) 0.0262(5) 0.027(2) Uani 1 1 d .
N3 N 0.1816(6) 0.0578(8) 0.0738(5) 0.027(2) Uani 1 1 d .
N4 N 0.2414(7) 0.3623(9) 0.0880(7) 0.038(3) Uani 1 1 d .
N5 N 0.2042(7) 0.0619(9) -0.0324(5) 0.032(3) Uani 1 1 d .
N6 N 0.1588(6) 0.0604(8) 0.1799(5) 0.025(2) Uani 1 1 d .
N7 N -0.0716(7) 0.8067(8) 0.1458(5) 0.030(3) Uani 1 1 d .
N8 N -0.0484(5) 0.8047(8) 0.0361(5) 0.023(2) Uani 1 1 d .
N9 N -0.0279(7) 0.9609(9) 0.0974(6) 0.033(3) Uani 1 1 d .
N10 N -0.0805(7) 0.6545(8) 0.0862(5) 0.026(2) Uani 1 1 d .
N11 N -0.0540(6) 0.9576(9) 0.2020(5) 0.027(2) Uani 1 1 d .
N12 N -0.0063(6) 0.9594(8) -0.0064(5) 0.025(2) Uani 1 1 d .
O1 O 0.1923(6) 0.5498(11) 0.2067(6) 0.059(4) Uani 1 1 d .
O1W O 0.1137(7) 0.6709(11) -0.0472(6) 0.058(3) Uani 1 1 d .
O2 O 0.1334(6) 0.4824(9) 0.1275(6) 0.047(3) Uani 1 1 d .
O2W O 0.0232(12) 0.6398(15) 0.3153(8) 0.121(9) Uani 1 1 d .
O3 O 0.1686(7) 0.4830(9) -0.0009(6) 0.050(3) Uani 1 1 d .
O3W O 0.1472(12) 0.3662(17) -0.1306(9) 0.109(7) Uani 1 1 d .
O4 O 0.2586(5) 0.5342(8) -0.0500(5) 0.036(2) Uani 1 1 d .
O4W O -0.2145(9) 0.0920(12) 0.3034(8) 0.093(6) Uani 1 1 d .
O5 O 0.2256(9) 0.2021(13) 0.3132(7) 0.081(5) Uani 1 1 d .
O5W O 0.1697(18) 0.591(2) -0.1735(16) 0.201(15) Uani 1 1 d .
O6 O 0.2737(6) 0.0749(9) 0.2592(6) 0.046(3) Uani 1 1 d .
O7 O 0.2618(5) -0.0804(7) 0.1752(4) 0.0249(19) Uani 1 1 d .
O8 O 0.1985(6) -0.1993(8) 0.1246(5) 0.039(3) Uani 1 1 d .
O9 O 0.1145(6) 0.1136(10) -0.1238(5) 0.050(3) Uani 1 1 d .
O10 O 0.1925(6) 0.1397(11) -0.1940(5) 0.050(3) Uani 1 1 d .
O11 O 0.2974(6) -0.0852(8) -0.0013(5) 0.044(3) Uani 1 1 d .
O12 O 0.2342(5) -0.2197(7) -0.0339(5) 0.031(2) Uani 1 1 d .
O13 O -0.1006(6) 0.4714(8) 0.2194(5) 0.039(3) Uani 1 1 d .
O14 O -0.0087(6) 0.5293(9) 0.1777(5) 0.041(3) Uani 1 1 d .
O15 O 0.0258(6) 0.5273(8) 0.0499(6) 0.042(3) Uani 1 1 d .
O16 O -0.0315(7) 0.4610(10) -0.0298(6) 0.052(3) Uani 1 1 d .
O17 O 0.0311(5) 0.9060(9) 0.2941(5) 0.042(3) Uani 1 1 d U
O18 O -0.0441(6) 0.8262(10) 0.3517(5) 0.051(3) Uani 1 1 d .
O19 O -0.1428(6) 1.1103(8) 0.1615(5) 0.037(2) Uani 1 1 d .
O20 O -0.0803(6) 1.2428(7) 0.1986(5) 0.036(2) Uani 1 1 d .
O21 O -0.0629(8) 0.8076(10) -0.1413(6) 0.060(4) Uani 1 1 d .
O22 O -0.1134(6) 0.9357(9) -0.0907(5) 0.044(3) Uani 1 1 d .
O23 O -0.0465(5) 1.2209(7) 0.0434(5) 0.029(2) Uani 1 1 d .
O24 O -0.1068(5) 1.1046(7) -0.0130(4) 0.030(2) Uani 1 1 d .
O25 O 0.0640(6) 0.2972(9) 0.1042(6) 0.050(3) Uani 1 1 d .
O26 O 0.0747(8) 0.3283(9) -0.0226(6) 0.061(4) Uani 1 1 d .
O27 O -0.1294(5) 0.3587(7) 0.0966(5) 0.030(2) Uani 1 1 d .
O28 O -0.1872(6) 0.2962(9) 0.2720(5) 0.044(3) Uani 1 1 d .
O29 O 0.3365(7) 0.7235(10) -0.1095(5) 0.052(3) Uani 1 1 d .
O30 O 0.2815(6) 0.6640(7) 0.0655(5) 0.034(2) Uani 1 1 d .
O31 O 0.0894(7) 0.7225(9) 0.0751(5) 0.050(3) Uani 1 1 d .
O32 O 0.0843(6) 0.6828(9) 0.2011(5) 0.044(3) Uani 1 1 d .
O33 O -0.1117(13) 0.4974(17) -0.1404(8) 0.129(8) Uani 1 1 d .
O34 O 0.0504(12) 0.6472(18) -0.2716(12) 0.134(9) Uani 1 1 d .
O35 O 0.0307(17) 0.586(3) -0.1493(18) 0.213(17) Uani 1 1 d .

loop_
_atom_site_aniso_label
_atom_site_aniso_U_11
_atom_site_aniso_U_22
_atom_site_aniso_U_33
_atom_site_aniso_U_23
_atom_site_aniso_U_13
_atom_site_aniso_U_12
Cu1 0.0247(10) 0.0355(9) 0.0458(10) -0.0059(8) 0.0010(8) -0.0042(7)
Cu2 0.0211(8) 0.0253(7) 0.0302(7) -0.0014(6) 0.0006(6) -0.0004(6)
Cu3 0.0247(9) 0.0256(7) 0.0277(7) 0.0008(6) 0.0034(7) 0.0034(6)
Cu4 0.0243(9) 0.0367(9) 0.0369(9) -0.0055(7) 0.0033(7) -0.0063(7)
Na1 0.105(7) 0.064(5) 0.081(6) -0.042(4) -0.052(6) 0.030(5)
C1 0.035(8) 0.019(5) 0.026(6) 0.001(5) 0.011(6) 0.013(5)
C2 0.016(6) 0.015(5) 0.027(6) 0.013(4) 0.004(5) 0.002(4)
C3 0.017(6) 0.029(6) 0.025(6) 0.005(5) -0.004(5) -0.002(5)
C4 0.025(7) 0.029(6) 0.040(7) -0.006(6) 0.004(6) -0.007(6)
C5 0.049(11) 0.044(8) 0.042(8) -0.024(7) 0.017(8) 0.016(8)
C6 0.040(9) 0.018(6) 0.048(8) 0.018(6) -0.002(7) -0.004(6)
C7 0.034(9) 0.044(8) 0.040(8) -0.010(7) 0.018(7) 0.004(7)
C8 0.022(8) 0.047(8) 0.029(7) 0.005(6) 0.006(6) 0.013(6)
C9 0.034(9) 0.054(9) 0.034(7) -0.026(7) -0.002(7) 0.003(7)
C10 0.035(8) 0.009(5) 0.038(7) 0.006(5) 0.008(6) 0.001(5)
C11 0.025(7) 0.027(6) 0.021(6) 0.005(5) -0.006(5) -0.005(5)
C12 0.054(11) 0.018(6) 0.044(8) -0.008(6) -0.001(8) 0.010(6)
C13 0.018(7) 0.045(8) 0.026(6) -0.004(6) 0.009(5) -0.009(6)
C14 0.022(7) 0.031(6) 0.031(6) -0.003(5) -0.017(6) 0.010(5)
C15 0.017(6) 0.030(6) 0.025(6) -0.002(5) 0.005(5) 0.003(5)
C16 0.023(7) 0.011(5) 0.042(7) -0.001(5) -0.004(6) 0.005(4)
C17 0.015(6) 0.016(5) 0.025(6) 0.009(4) 0.004(5) -0.001(4)
C18 0.018(6) 0.021(5) 0.022(5) 0.005(4) 0.001(5) 0.002(5)
C19 0.024(7) 0.026(6) 0.053(8) -0.005(6) 0.032(7) -0.006(5)
C20 0.031(8) 0.025(6) 0.029(6) -0.006(5) -0.011(6) -0.005(6)
C21 0.039(9) 0.023(6) 0.033(7) -0.006(5) 0.007(6) 0.000(6)
C22 0.024(8) 0.043(7) 0.028(6) -0.006(6) 0.004(6) -0.009(6)
C23 0.028(7) 0.042(7) 0.012(5) -0.006(5) 0.003(5) -0.017(6)
C24 0.045(10) 0.056(9) 0.016(6) 0.004(6) 0.005(6) 0.015(8)
C25 0.035(8) 0.020(5) 0.028(6) -0.009(5) 0.009(6) 0.000(5)
C26 0.024(6) 0.034(6) 0.021(5) -0.001(5) 0.011(5) 0.008(5)
C27 0.059(12) 0.025(7) 0.038(8) -0.017(6) 0.017(8) 0.008(7)
C28 0.048(10) 0.031(7) 0.038(8) -0.005(6) 0.010(7) 0.005(7)
C29 0.024(7) 0.029(6) 0.031(6) 0.007(5) -0.006(6) -0.007(5)
C30 0.029(7) 0.022(5) 0.019(5) -0.004(5) 0.008(5) -0.001(5)
N1 0.047(9) 0.022(5) 0.039(6) 0.002(5) -0.010(6) 0.002(5)
N2 0.039(7) 0.015(4) 0.027(5) 0.002(4) 0.016(5) 0.002(5)
N3 0.028(7) 0.025(5) 0.027(5) -0.004(4) -0.001(5) 0.003(5)
N4 0.041(8) 0.020(5) 0.052(8) -0.005(5) -0.001(7) 0.000(5)
N5 0.054(9) 0.031(6) 0.013(5) 0.006(4) 0.007(5) -0.006(6)
N6 0.027(6) 0.026(5) 0.023(5) -0.007(4) -0.003(5) 0.001(4)
N7 0.039(8) 0.018(5) 0.035(6) 0.004(4) 0.000(5) -0.002(5)
N8 0.016(5) 0.017(4) 0.037(6) 0.001(4) 0.013(5) 0.000(4)
N9 0.033(7) 0.032(6) 0.032(6) 0.004(5) -0.008(5) -0.007(5)
N10 0.037(7) 0.019(5) 0.023(5) -0.002(4) 0.007(5) -0.002(5)
N11 0.028(7) 0.032(6) 0.022(5) -0.003(4) -0.008(5) -0.007(5)
N12 0.036(7) 0.018(5) 0.021(5) -0.009(4) 0.007(5) -0.003(4)
O1 0.026(7) 0.090(9) 0.061(8) -0.043(7) 0.003(6) 0.005(6)
O1W 0.040(7) 0.078(8) 0.055(7) 0.012(6) 0.011(6) -0.017(6)
O2 0.025(6) 0.053(7) 0.064(7) -0.016(6) 0.007(6) -0.007(5)
O2W 0.19(2) 0.082(11) 0.099(13) 0.003(9) 0.103(15) 0.004(13)
O3 0.044(8) 0.040(6) 0.066(8) 0.014(5) 0.020(6) -0.001(5)
O3W 0.111(18) 0.110(14) 0.106(14) -0.012(11) 0.019(14) -0.009(13)
O4 0.021(5) 0.045(5) 0.042(5) -0.003(4) 0.012(5) -0.013(4)
O4W 0.109(14) 0.068(9) 0.100(12) 0.027(9) -0.063(11) -0.031(9)
O5 0.079(12) 0.096(11) 0.067(9) -0.060(8) -0.025(8) 0.038(9)
O5W 0.21(3) 0.16(2) 0.24(3) -0.06(2) 0.09(3) -0.06(2)
O6 0.027(6) 0.050(6) 0.062(7) -0.014(6) -0.003(6) -0.008(5)
O7 0.016(5) 0.032(4) 0.027(4) -0.005(4) 0.001(4) -0.001(4)
O8 0.041(7) 0.036(5) 0.041(6) -0.009(4) 0.011(5) -0.006(5)
O9 0.037(7) 0.079(8) 0.033(5) 0.022(5) 0.013(5) 0.023(6)
O10 0.039(7) 0.087(8) 0.025(5) -0.006(5) 0.006(5) -0.013(6)
O11 0.039(7) 0.044(6) 0.050(6) 0.013(5) -0.010(5) -0.009(5)
O12 0.032(6) 0.026(4) 0.036(5) 0.004(4) 0.009(4) -0.005(4)
O13 0.044(7) 0.035(5) 0.037(5) -0.004(4) -0.001(5) -0.007(5)
O14 0.022(6) 0.052(6) 0.049(6) 0.017(5) -0.008(5) 0.000(5)
O15 0.024(6) 0.040(5) 0.061(7) -0.012(5) -0.014(5) 0.004(5)
O16 0.054(8) 0.056(7) 0.046(6) -0.032(6) 0.008(6) 0.004(6)
O17 0.016(5) 0.064(6) 0.047(5) 0.014(5) 0.002(4) -0.006(4)
O18 0.041(7) 0.084(9) 0.029(5) 0.029(5) 0.011(5) 0.005(6)
O19 0.025(5) 0.038(5) 0.048(6) 0.010(4) -0.011(5) 0.005(4)
O20 0.039(7) 0.024(4) 0.046(6) -0.002(4) 0.000(5) 0.003(4)
O21 0.065(10) 0.053(7) 0.061(8) -0.031(6) 0.000(7) 0.012(6)
O22 0.031(6) 0.052(6) 0.047(6) -0.015(5) -0.008(5) 0.010(5)
O23 0.013(5) 0.031(5) 0.044(5) -0.016(4) 0.007(4) 0.004(4)
O24 0.028(6) 0.028(4) 0.034(5) -0.008(4) 0.007(4) -0.002(4)
O25 0.031(6) 0.049(6) 0.070(8) 0.001(6) -0.004(6) -0.012(5)
O26 0.081(11) 0.049(7) 0.053(7) -0.030(6) 0.009(7) -0.010(7)
O27 0.024(5) 0.022(4) 0.043(5) 0.000(4) 0.014(4) -0.001(4)
O28 0.043(7) 0.051(6) 0.037(5) 0.019(5) 0.008(5) 0.004(5)
O29 0.047(8) 0.068(8) 0.041(6) 0.012(6) 0.005(6) 0.016(6)
O30 0.046(7) 0.021(4) 0.035(5) 0.000(4) 0.003(5) 0.001(4)
O31 0.058(9) 0.049(6) 0.043(6) 0.000(5) 0.002(6) -0.018(6)
O32 0.034(6) 0.051(6) 0.048(6) -0.024(5) 0.006(5) 0.000(5)
O33 0.19(3) 0.126(16) 0.067(10) 0.008(10) -0.045(14) 0.013(16)
O34 0.109(19) 0.125(16) 0.17(2) -0.076(16) -0.013(16) -0.014(14)
O35 0.18(3) 0.20(3) 0.26(4) -0.02(3) -0.09(3) 0.06(2)

loop_
_atom_type_symbol
_atom_type_description
_atom_type_scat_dispersion_real
_atom_type_scat_dispersion_imag
_atom_type_scat_source
C C 0.0033 0.0016 'International Tables Vol C Tables 4.2.6.8 and 6.1.1.4'
H H 0.0000 0.0000 'International Tables Vol C Tables 4.2.6.8 and 6.1.1.4'
N N 0.0061 0.0033 'International Tables Vol C Tables 4.2.6.8 and 6.1.1.4'
O O 0.0106 0.0060 'International Tables Vol C Tables 4.2.6.8 and 6.1.1.4'
Na Na 0.0362 0.0249 'International Tables Vol C Tables 4.2.6.8 and 6.1.1.4'
Cu Cu 0.3201 1.2651 'International Tables Vol C Tables 4.2.6.8 and 6.1.1.4'

loop_
_geom_angle_atom_site_label_1
_geom_angle_atom_site_label_2
_geom_angle_atom_site_label_3
_geom_angle
_geom_angle_site_symmetry_1
_geom_angle_site_symmetry_3
O2 Cu1 O3 93.6(5) . .
O2 Cu1 O25 91.0(5) . .
O3 Cu1 O25 169.7(5) . .
O2 Cu1 O26 171.2(6) . .
O3 Cu1 O26 89.1(6) . .
O25 Cu1 O26 87.7(5) . .
O2 Cu1 O15 79.8(4) . .
O3 Cu1 O15 93.3(5) . .
O25 Cu1 O15 96.6(5) . .
O26 Cu1 O15 91.7(5) . .
O7 Cu2 O27 94.4(4) 3_455 .
O7 Cu2 O20 175.4(4) 3_455 1_545
O27 Cu2 O20 89.8(4) . 1_545
O7 Cu2 O28 88.6(4) 3_455 .
O27 Cu2 O28 176.8(4) . .
O20 Cu2 O28 87.2(5) 1_545 .
O7 Cu2 O13 90.0(4) 3_455 .
O27 Cu2 O13 90.6(4) . .
O20 Cu2 O13 88.2(4) 1_545 .
O28 Cu2 O13 90.2(4) . .
O7 Cu2 Na1 121.2(3) 3_455 2_565
O27 Cu2 Na1 122.3(4) . 2_565
O20 Cu2 Na1 54.7(4) 1_545 2_565
O28 Cu2 Na1 56.4(4) . 2_565
O13 Cu2 Na1 50.3(3) . 2_565
O12 Cu3 O29 88.4(5) 1_565 .
O12 Cu3 O30 88.4(4) 1_565 .
O29 Cu3 O30 175.5(5) . .
O12 Cu3 O24 174.4(4) 1_565 3_545
O29 Cu3 O24 88.8(5) . 3_545
O30 Cu3 O24 94.1(4) . 3_545
O12 Cu3 O4 97.9(4) 1_565 .
O29 Cu3 O4 95.1(5) . .
O30 Cu3 O4 88.6(4) . .
O24 Cu3 O4 87.2(4) 3_545 .
O14 Cu4 O31 168.8(5) . .
O14 Cu4 O15 93.1(5) . .
O31 Cu4 O15 92.7(5) . .
O14 Cu4 O32 89.2(5) . .
O31 Cu4 O32 87.3(5) . .
O15 Cu4 O32 167.1(5) . .
O14 Cu4 O2 91.3(5) . .
O31 Cu4 O2 99.4(5) . .
O15 Cu4 O2 77.2(4) . .
O32 Cu4 O2 90.1(4) . .
O35 Na1 O21 94.6(10) . .
O35 Na1 O13 109.8(10) . 2_564
O21 Na1 O13 155.4(6) . 2_564
O35 Na1 O33 79.9(11) . .
O21 Na1 O33 114.2(7) . .
O13 Na1 O33 74.9(6) 2_564 .
O35 Na1 O20 132.0(12) . 2_574
O21 Na1 O20 89.6(5) . 2_574
O13 Na1 O20 71.7(4) 2_564 2_574
O33 Na1 O20 140.1(6) . 2_574
O35 Na1 O28 164.8(12) . 2_564
O21 Na1 O28 84.5(5) . 2_564
O13 Na1 O28 73.0(4) 2_564 2_564
O33 Na1 O28 86.6(7) . 2_564
O20 Na1 O28 63.3(4) 2_574 2_564
O35 Na1 O34 64.6(12) . .
O21 Na1 O34 108.1(7) . .
O13 Na1 O34 80.5(5) 2_564 .
O33 Na1 O34 126.1(8) . .
O20 Na1 O34 68.6(7) 2_574 .
O28 Na1 O34 130.1(7) 2_564 .
O35 Na1 Cu2 151.1(10) . 2_564
O21 Na1 Cu2 110.3(5) . 2_564
O13 Na1 Cu2 45.3(3) 2_564 2_564
O33 Na1 Cu2 101.7(5) . 2_564
O20 Na1 Cu2 38.4(3) 2_574 2_564
O28 Na1 Cu2 39.3(2) 2_564 2_564
O34 Na1 Cu2 93.0(6) . 2_564
N2 C1 N1 126.0(12) . .
N2 C1 N4 117.0(12) . .
N1 C1 N4 116.8(12) . .
N1 C2 N3 129.4(12) . .
N1 C2 N6 115.6(11) . .
N3 C2 N6 115.0(10) . .
N2 C3 N5 121.9(11) . .
N2 C3 N3 124.5(11) . .
N5 C3 N3 113.5(10) . .
N4 C4 C5 117.0(13) . .
O1 C5 O2 125.1(15) . .
O1 C5 C4 117.1(16) . .
O2 C5 C4 117.8(12) . .
N4 C6 C7 113.4(14) . .
O3 C7 O4 122.3(16) . .
O3 C7 C6 122.4(15) . .
O4 C7 C6 115.3(14) . .
N6 C8 C9 114.6(12) . .
O5 C9 O6 122.4(16) . .
O5 C9 C8 117.6(15) . .
O6 C9 C8 119.3(12) . .
N6 C10 C11 114.1(12) . .
O8 C11 O7 121.3(14) . .
O8 C11 C10 120.5(13) . .
O7 C11 C10 118.1(11) . .
N5 C12 C13 111.8(14) . .
O10 C13 O9 120.6(14) . .
O10 C13 C12 120.7(14) . .
O9 C13 C12 118.7(13) . .
N5 C14 C15 114.6(12) . .
O11 C15 O12 121.5(13) . .
O11 C15 C14 120.7(12) . .
O12 C15 C14 117.8(12) . .
N8 C16 N7 127.8(11) . .
N8 C16 N10 115.2(12) . .
N7 C16 N10 116.8(12) . .
N9 C17 N7 126.0(12) . .
N9 C17 N11 117.7(11) . .
N7 C17 N11 116.3(11) . .
N12 C18 N9 117.0(11) . .
N12 C18 N8 118.5(11) . .
N9 C18 N8 124.5(11) . .
N10 C19 C20 118.2(12) . .
O13 C20 O14 120.2(13) . .
O13 C20 C19 120.0(14) . .
O14 C20 C19 119.7(12) . .
N10 C21 C22 114.1(13) . .
O16 C22 O15 117.5(14) . .
O16 C22 C21 120.8(14) . .
O15 C22 C21 121.6(12) . .
N11 C23 C24 117.8(13) . .
O18 C24 O17 124.2(15) . .
O18 C24 C23 120.7(17) . .
O17 C24 C23 115.0(13) . .
N11 C25 C26 113.4(12) . .
O19 C26 O20 127.2(13) . .
O19 C26 C25 119.6(12) . .
O20 C26 C25 113.2(12) . .
C28 C27 N12 116.2(14) . .
O21 C28 O22 118.4(17) . .
O21 C28 C27 123.1(16) . .
O22 C28 C27 118.5(13) . .
N12 C29 C30 109.3(11) . .
O23 C30 O24 126.6(13) . .
O23 C30 C29 117.6(12) . .
O24 C30 C29 115.5(10) . .
C2 N1 C1 112.1(11) . .
C3 N2 C1 115.9(11) . .
C2 N3 C3 111.7(10) . .
C1 N4 C4 121.2(13) . .
C1 N4 C6 118.1(12) . .
C4 N4 C6 118.7(12) . .
C3 N5 C14 121.5(11) . .
C3 N5 C12 118.3(11) . .
C14 N5 C12 119.7(11) . .
C2 N6 C8 121.6(11) . .
C2 N6 C10 115.2(10) . .
C8 N6 C10 122.9(12) . .
C16 N7 C17 113.3(11) . .
C16 N8 C18 113.0(10) . .
C18 N9 C17 115.3(11) . .
C16 N10 C19 119.2(11) . .
C16 N10 C21 120.7(11) . .
C19 N10 C21 116.3(11) . .
C17 N11 C23 123.2(10) . .
C17 N11 C25 120.4(11) . .
C23 N11 C25 116.4(11) . .
C18 N12 C29 120.3(10) . .
C18 N12 C27 120.1(11) . .
C29 N12 C27 119.6(11) . .
C5 O2 Cu1 133.4(10) . .
C5 O2 Cu4 124.3(9) . .
Cu1 O2 Cu4 100.6(5) . .
C7 O3 Cu1 130.8(12) . .
C7 O4 Cu3 119.5(9) . .
C11 O7 Cu2 123.7(8) . 3_545
C15 O12 Cu3 117.4(9) . 1_545
C20 O13 Cu2 119.7(8) . .
C20 O13 Na1 134.7(11) . 2_565
Cu2 O13 Na1 84.4(4) . 2_565
C20 O14 Cu4 127.7(9) . .
C22 O15 Cu4 128.4(10) . .
C22 O15 Cu1 127.7(9) . .
Cu4 O15 Cu1 102.5(4) . .
C26 O20 Cu2 110.8(10) . 1_565
C26 O20 Na1 133.3(9) . 2_575
Cu2 O20 Na1 86.9(4) 1_565 2_575
C28 O21 Na1 167.3(13) . .
C30 O24 Cu3 125.1(8) . 3_455
Cu2 O28 Na1 84.3(5) . 2_565

loop_
_geom_bond_atom_site_label_1
_geom_bond_atom_site_label_2
_geom_bond_distance
_geom_bond_site_symmetry_2
Cu1 O2 1.926(12) .
Cu1 O3 1.936(12) .
Cu1 O25 1.950(12) .
Cu1 O26 1.982(12) .
Cu1 O15 2.342(11) .
Cu2 O7 1.937(9) 3_455
Cu2 O27 1.968(10) .
Cu2 O20 1.970(11) 1_545
Cu2 O28 2.016(10) .
Cu2 O13 2.261(10) .
Cu2 Na1 3.167(8) 2_565
Cu3 O12 1.925(10) 1_565
Cu3 O29 1.970(12) .
Cu3 O30 1.984(10) .
Cu3 O24 1.987(10) 3_545
Cu3 O4 2.267(10) .
Cu4 O14 1.901(11) .
Cu4 O31 1.947(12) .
Cu4 O15 1.957(10) .
Cu4 O32 1.991(11) .
Cu4 O2 2.423(12) .
Na1 O35 2.28(3) .
Na1 O21 2.314(13) .
Na1 O13 2.448(13) 2_564
Na1 O33 2.50(2) .
Na1 O20 2.588(14) 2_574
Na1 O28 2.650(15) 2_564
Na1 O34 2.78(3) .
Na1 Cu2 3.167(8) 2_564
C1 N2 1.330(16) .
C1 N1 1.343(18) .
C1 N4 1.365(16) .
C2 N1 1.319(16) .
C2 N3 1.328(16) .
C2 N6 1.397(16) .
C3 N2 1.306(15) .
C3 N5 1.361(16) .
C3 N3 1.388(17) .
C4 N4 1.428(18) .
C4 C5 1.53(2) .
C5 O1 1.224(18) .
C5 O2 1.27(2) .
C6 N4 1.48(2) .
C6 C7 1.55(2) .
C7 O3 1.23(2) .
C7 O4 1.271(18) .
C8 N6 1.445(17) .
C8 C9 1.53(2) .
C9 O5 1.221(18) .
C9 O6 1.29(2) .
C10 N6 1.450(15) .
C10 C11 1.47(2) .
C11 O8 1.265(16) .
C11 O7 1.297(16) .
C12 N5 1.463(19) .
C12 C13 1.49(2) .
C13 O10 1.219(17) .
C13 O9 1.310(19) .
C14 N5 1.415(17) .
C14 C15 1.471(17) .
C15 O11 1.244(17) .
C15 O12 1.306(15) .
C16 N8 1.314(17) .
C16 N7 1.331(18) .
C16 N10 1.376(15) .
C17 N9 1.328(16) .
C17 N7 1.338(15) .
C17 N11 1.339(16) .
C18 N12 1.310(16) .
C18 N9 1.321(16) .
C18 N8 1.384(15) .
C19 N10 1.442(17) .
C19 C20 1.54(2) .
C20 O13 1.236(18) .
C20 O14 1.279(19) .
C21 N10 1.448(17) .
C21 C22 1.48(2) .
C22 O16 1.252(17) .
C22 O15 1.316(17) .
C23 N11 1.437(16) .
C23 C24 1.44(2) .
C24 O18 1.215(18) .
C24 O17 1.27(2) .
C25 N11 1.484(16) .
C25 C26 1.541(19) .
C26 O19 1.219(17) .
C26 O20 1.270(16) .
C27 C28 1.44(3) .
C27 N12 1.496(16) .
C28 O21 1.219(18) .
C28 O22 1.34(2) .
C29 N12 1.466(15) .
C29 C30 1.577(19) .
C30 O23 1.240(15) .
C30 O24 1.266(17) .
O7 Cu2 1.937(9) 3_545
O12 Cu3 1.925(10) 1_545
O13 Na1 2.448(13) 2_565
O20 Cu2 1.970(11) 1_565
O20 Na1 2.588(14) 2_575
O24 Cu3 1.987(10) 3_455
O28 Na1 2.650(15) 2_565
